data_1567582
loop_
_publ_author_name
'Th\'ery, Valentin'
'Molton, Florian'
'Sirach, Selim'
'Tillet, Neven'
'P\'ecaut, Jacques'
'Tom\'as-Mendivil, Eder'
'Martin, David'

_publ_section_title
;
 The curious case of a sterically crowded Stenhouse salt
;
_journal_issue 33
_journal_name_full 'Chemical Science'
_journal_page_first 9755
_journal_page_last 9760
_journal_paper_doi 10.1039/D2SC01895K
_journal_volume 13
_journal_year 2022
_chemical_formula_moiety 'C F3 O3 S, C54 H79 N2 O, 0.5(C4 H10 O)'
_chemical_formula_sum 'C57 H84 F3 N2 O4.5 S'
_chemical_formula_weight 958.32
_space_group_crystal_system monoclinic
_space_group_IT_number 15
_space_group_name_Hall '-I 2ya'
_space_group_name_H-M_alt 'I 1 2/a 1'
_atom_sites_solution_hydrogens geom
_audit_creation_date 2022-02-08
_audit_creation_method
;
Olex2 1.3
(compiled 2020.11.12 svn.r5f609507 for OlexSys, GUI svn.r6408)
;
_audit_update_record
;
2022-03-30 deposited with the CCDC.	2022-07-27 downloaded from the CCDC.
;
_cell_angle_alpha 90
_cell_angle_beta 95.096(5)
_cell_angle_gamma 90
_cell_formula_units_Z 8
_cell_length_a 17.3378(9)
_cell_length_b 16.0403(10)
_cell_length_c 38.924(2)
_cell_measurement_reflns_used 2748
_cell_measurement_temperature 150.00(14)
_cell_measurement_theta_max 24.4160
_cell_measurement_theta_min 2.4850
_cell_volume 10782.1(10)
_computing_cell_refinement 'CrysAlisPro 1.171.41.93a (Rigaku OD, 2020)'
_computing_data_collection 'CrysAlisPro 1.171.41.93a (Rigaku OD, 2020)'
_computing_data_reduction 'CrysAlisPro 1.171.41.93a (Rigaku OD, 2020)'
_computing_molecular_graphics 'Olex2 1.3 (Dolomanov et al., 2009)'
_computing_publication_material 'Olex2 1.3 (Dolomanov et al., 2009)'
_computing_structure_refinement 'ShelXL 2018/3 (Sheldrick, 2015)'
_computing_structure_solution 'ShelXT n/a (Sheldrick, 2015)'
_diffrn_ambient_environment N~2~
_diffrn_ambient_temperature 150.00(14)
_diffrn_detector 'CCD plate'
_diffrn_detector_area_resol_mean 15.9653
_diffrn_detector_type Sapphire3
_diffrn_measured_fraction_theta_full 0.998
_diffrn_measured_fraction_theta_max 0.997
_diffrn_measurement_details
;
List of Runs (angles in degrees, time in seconds):

  # Type    Start    End  Width  t~exp~   \w     \q     \k     \f   Frames
#--------------------------------------------------------------------------
  1  \w      4.00  94.00   1.00  240.00    --   25.25  57.00-150.00   90
  2  \w   -103.00 -39.00   1.00  240.00    --  -27.12-178.00  30.00   64
  3  \w   -100.00  -1.00   1.00  240.00    --  -27.12 -37.00 -90.00   99
;
_diffrn_measurement_device 'four-circle diffractometer'
_diffrn_measurement_device_type 'Xcalibur, Sapphire3'
_diffrn_measurement_method '\w scans'
_diffrn_orient_matrix_type 'CrysAlisPro convention (1999,Acta A55,543-557)'
_diffrn_orient_matrix_UB_11 0.0182117000
_diffrn_orient_matrix_UB_12 -0.0170088000
_diffrn_orient_matrix_UB_13 0.0154794000
_diffrn_orient_matrix_UB_21 0.0336361000
_diffrn_orient_matrix_UB_22 0.0238659000
_diffrn_orient_matrix_UB_23 -0.0021836000
_diffrn_orient_matrix_UB_31 -0.0149389000
_diffrn_orient_matrix_UB_32 0.0331167000
_diffrn_orient_matrix_UB_33 0.0095088000
_diffrn_radiation_monochromator graphite
_diffrn_radiation_probe x-ray
_diffrn_radiation_type 'Mo K\a'
_diffrn_radiation_wavelength 0.71073
_diffrn_reflns_av_R_equivalents 0.0743
_diffrn_reflns_av_unetI/netI 0.1286
_diffrn_reflns_Laue_measured_fraction_full 0.998
_diffrn_reflns_Laue_measured_fraction_max 0.997
_diffrn_reflns_limit_h_max 21
_diffrn_reflns_limit_h_min -13
_diffrn_reflns_limit_k_max 20
_diffrn_reflns_limit_k_min -19
_diffrn_reflns_limit_l_max 43
_diffrn_reflns_limit_l_min -48
_diffrn_reflns_number 24739
_diffrn_reflns_point_group_measured_fraction_full 0.998
_diffrn_reflns_point_group_measured_fraction_max 0.997
_diffrn_reflns_theta_full 25.242
_diffrn_reflns_theta_max 26.372
_diffrn_reflns_theta_min 2.024
_diffrn_source 'fine-focus sealed X-ray tube'
_diffrn_source_type 'Enhance (Mo) X-ray Source'
_exptl_absorpt_coefficient_mu 0.117
_exptl_absorpt_correction_T_max 1.000
_exptl_absorpt_correction_T_min 0.995
_exptl_absorpt_correction_type analytical
_exptl_absorpt_process_details
;
CrysAlisPro 1.171.41.93a (Rigaku Oxford Diffraction, 2020)
Analytical numeric absorption correction using a multifaceted crystal
model based on expressions derived by R.C. Clark & J.S. Reid.
(Clark, R. C. & Reid, J. S. (1995). Acta Cryst. A51, 887-897)
Empirical absorption correction using spherical harmonics,
implemented in SCALE3 ABSPACK scaling algorithm.
;
_exptl_crystal_colour 'translucent intense pink'
_exptl_crystal_density_diffrn 1.181
_exptl_crystal_description plate
_exptl_crystal_F_000 4152
_exptl_crystal_size_max 0.539
_exptl_crystal_size_mid 0.245
_exptl_crystal_size_min 0.015
_refine_diff_density_max 0.831
_refine_diff_density_min -0.555
_refine_diff_density_rms 0.070
_refine_ls_extinction_method none
_refine_ls_goodness_of_fit_ref 1.014
_refine_ls_hydrogen_treatment constr
_refine_ls_matrix_type full
_refine_ls_number_parameters 681
_refine_ls_number_reflns 11002
_refine_ls_number_restraints 55
_refine_ls_restrained_S_all 1.027
_refine_ls_R_factor_all 0.1844
_refine_ls_R_factor_gt 0.0859
_refine_ls_shift/su_max 0.000
_refine_ls_shift/su_mean 0.000
_refine_ls_structure_factor_coef Fsqd
_refine_ls_weighting_details 'w=1/[\s^2^(Fo^2^)+(0.1408P)^2^] where P=(Fo^2^+2Fc^2^)/3'
_refine_ls_weighting_scheme calc
_refine_ls_wR_factor_gt 0.2195
_refine_ls_wR_factor_ref 0.2793
_reflns_Friedel_coverage 0.000
_reflns_number_gt 5218
_reflns_number_total 11002
_reflns_threshold_expression 'I > 2\s(I)'
_cod_data_source_file d2sc01895k2.cif
_cod_data_source_block 1MeOTf
_cod_original_cell_volume 10782.0(11)
_cod_original_formula_sum 'C57 H84 F3 N2 O4.50 S'
_cod_database_code 1567582
_shelx_shelxl_version_number 2018/3
_chemical_oxdiff_formula 'C53 H76 N1 O4 F3 S1'
_shelx_space_group_comment
;
The symmetry employed for this shelxl refinement is uniquely defined
by the following loop, which should always be used as a source of
symmetry information in preference to the above space-group names.
They are only intended as comments.
;
_reflns_odcompleteness_completeness 98.79
_reflns_odcompleteness_iscentric 1
_reflns_odcompleteness_theta 30.44
_olex2_refinement_description
;
1. Restrained distances
 C64-C63
 1.52 with sigma of 0.01
2. Uiso/Uaniso restraints and constraints
O61 \\sim C61 \\sim C62 \\sim C63 \\sim C64: within 1.7A with sigma of 0.01 and
sigma for terminal atoms of 0.02 within 1.7A
Uanis(C62) \\sim Ueq, Uanis(C61) \\sim Ueq, Uanis(O61) \\sim Ueq, Uanis(C63)
\\sim Ueq, Uanis(C64) \\sim Ueq: with sigma of 0.01 and sigma for terminal
atoms of 0.02
3. Others
 Sof(C26B)=Sof(H26C)=Sof(H26D)=Sof(C27B)=Sof(H27D)=Sof(H27E)=Sof(H27F)=
 Sof(C28B)=Sof(H28C)=Sof(H28D)=Sof(C29B)=Sof(H29D)=Sof(H29E)=Sof(H29F)=1-FVAR(1)
 Sof(C26)=Sof(H26A)=Sof(H26B)=Sof(C27)=Sof(H27A)=Sof(H27B)=Sof(H27C)=Sof(C28)=
 Sof(H28A)=Sof(H28B)=Sof(C29)=Sof(H29A)=Sof(H29B)=Sof(H29C)=FVAR(1)
 Fixed Sof: O61(0.5) C61(0.5) H61A(0.5) H61B(0.5) C62(0.5) H62B(0.5) H62C(0.5)
 H62A(0.5) C63(0.5) H63A(0.5) H63B(0.5) C64(0.5) H64A(0.5) H64B(0.5) H64C(0.5)
4.a :
 O61(C61,C62,C63,C64)
4.b Ternary CH refined with riding coordinates:
 C18(H18), C21(H21), C49(H49), C52(H52)
4.c Secondary CH2 refined with riding coordinates:
 C7(H7A,H7B), C10(H10A,H10B), C37(H37A,H37B), C39(H39A,H39B), C26(H26A,H26B),
 C28(H28A,H28B), C26B(H26C,H26D), C28B(H28C,H28D), C61(H61A,H61B), C63(H63A,
 H63B)
4.d Aromatic/amide H refined with riding coordinates:
 C3(H3), C14(H14), C15(H15), C16(H16), C31(H31), C32(H32), C33(H33), C34(H34),
 C35(H35), C45(H45), C46(H46), C47(H47)
4.e Idealised Me refined as rotating group:
 C19(H19A,H19B,H19C), C20(H20A,H20B,H20C), C22(H22A,H22B,H22C), C23(H23A,H23B,
 H23C), C24(H24A,H24B,H24C), C25(H25A,H25B,H25C), C36(H36A,H36B,H36C), C38(H38A,
 H38B,H38C), C40(H40A,H40B,H40C), C41(H41A,H41B,H41C), C42(H42A,H42B,H42C),
 C50(H50A,H50B,H50C), C51(H51A,H51B,H51C), C53(H53A,H53B,H53C), C54(H54A,H54B,
 H54C), C27(H27A,H27B,H27C), C29(H29A,H29B,H29C), C27B(H27D,H27E,H27F),
 C29B(H29D,H29E,H29F), C62(H62B,H62C,H62A), C64(H64A,H64B,H64C)
;
_olex2_submission_special_instructions 'No special instructions were received'
_oxdiff_exptl_absorpt_empirical_details
;
Empirical correction (ABSPACK) includes:
- Absorption correction using spherical harmonics
- Frame scaling
;
_oxdiff_exptl_absorpt_empirical_full_max 1.256
_oxdiff_exptl_absorpt_empirical_full_min 0.748

loop_
_space_group_symop_operation_xyz
'x, y, z'
'-x+1/2, y, -z'
'x+1/2, y+1/2, z+1/2'
'-x+1, y+1/2, -z+1/2'
'-x, -y, -z'
'x-1/2, -y, z'
'-x+1/2, -y+1/2, -z+1/2'
'x, -y+1/2, z+1/2'

loop_
_atom_site_label
_atom_site_type_symbol
_atom_site_fract_x
_atom_site_fract_y
_atom_site_fract_z
_atom_site_U_iso_or_equiv
_atom_site_adp_type
_atom_site_occupancy
_atom_site_site_symmetry_order
_atom_site_calc_flag
_atom_site_refinement_flags_posn
_atom_site_refinement_flags_adp
_atom_site_refinement_flags_occupancy
_atom_site_disorder_assembly
_atom_site_disorder_group
S1 S 0.55666(7) 0.80951(8) 0.83587(3) 0.0468(4) Uani 1 1 d . . . . .
F1S F 0.4339(3) 0.8100(3) 0.79291(12) 0.139(2) Uani 1 1 d . . . . .
F2S F 0.5365(4) 0.8344(4) 0.77041(12) 0.173(3) Uani 1 1 d . . . . .
F3S F 0.5130(3) 0.7131(3) 0.78458(11) 0.1240(17) Uani 1 1 d . . . . .
O1S O 0.5444(2) 0.8947(2) 0.84303(10) 0.0700(11) Uani 1 1 d . . . . .
O2S O 0.5179(3) 0.7548(3) 0.85728(12) 0.0907(14) Uani 1 1 d . . . . .
O3S O 0.6344(2) 0.7843(3) 0.83305(11) 0.0777(12) Uani 1 1 d . . . . .
C1S C 0.5099(4) 0.7917(4) 0.79458(17) 0.083(2) Uani 1 1 d . . . . .
O1 O 0.38355(14) 0.77349(16) 0.61511(7) 0.0315(7) Uani 1 1 d . . . . .
N1 N 0.63290(18) 0.5662(2) 0.62639(8) 0.0275(8) Uani 1 1 d . . . . .
N2 N 0.37854(18) 0.93103(19) 0.64301(9) 0.0285(8) Uani 1 1 d . . . . .
C1 C 0.5952(2) 0.6277(2) 0.64204(10) 0.0261(9) Uani 1 1 d . . . . .
C2 C 0.5332(2) 0.6753(2) 0.62618(10) 0.0238(9) Uani 1 1 d . . . . .
C3 C 0.5140(2) 0.7524(2) 0.64078(10) 0.0259(9) Uani 1 1 d . . . . .
H3 H 0.552514 0.774276 0.657247 0.031 Uiso 1 1 calc R U . . .
C4 C 0.4477(2) 0.8018(2) 0.63496(10) 0.0243(9) Uani 1 1 d . . . . .
C5 C 0.4437(2) 0.8859(2) 0.64527(10) 0.0232(8) Uani 1 1 d . . . . .
C6 C 0.6218(3) 0.6297(3) 0.68049(11) 0.0430(12) Uani 1 1 d . . . . .
C7 C 0.6890(3) 0.5697(3) 0.68354(13) 0.0582(15) Uani 1 1 d . . . . .
H7A H 0.685364 0.533226 0.703854 0.070 Uiso 1 1 calc R U . . .
H7B H 0.738222 0.601135 0.686869 0.070 Uiso 1 1 calc R U . . .
C8 C 0.6884(2) 0.5170(3) 0.65135(11) 0.0318(10) Uani 1 1 d . . . . .
C9 C 0.5121(2) 0.9413(2) 0.65823(10) 0.0296(9) Uani 1 1 d . . . . .
C10 C 0.4765(2) 1.0294(3) 0.65812(13) 0.0401(11) Uani 1 1 d . . . . .
H10A H 0.489372 1.056399 0.680792 0.048 Uiso 1 1 calc R U . . .
H10B H 0.498091 1.064039 0.640211 0.048 Uiso 1 1 calc R U . . .
C11 C 0.3902(3) 1.0228(3) 0.65087(13) 0.0422(12) Uani 1 1 d . . . . .
C12 C 0.6350(2) 0.5642(2) 0.58889(9) 0.0245(9) Uani 1 1 d . . . . .
C13 C 0.5998(2) 0.4998(3) 0.56839(11) 0.0303(10) Uani 1 1 d . . . . .
C14 C 0.5964(3) 0.5093(3) 0.53298(11) 0.0404(11) Uani 1 1 d . . . . .
H14 H 0.570066 0.468426 0.518681 0.048 Uiso 1 1 calc R U . . .
C15 C 0.6295(3) 0.5757(3) 0.51786(12) 0.0472(12) Uani 1 1 d . . . . .
H15 H 0.624954 0.581010 0.493461 0.057 Uiso 1 1 calc R U . . .
C16 C 0.6689(3) 0.6340(3) 0.53770(11) 0.0407(11) Uani 1 1 d . . . . .
H16 H 0.694242 0.678058 0.526874 0.049 Uiso 1 1 calc R U . . .
C17 C 0.6731(2) 0.6306(3) 0.57372(10) 0.0315(10) Uani 1 1 d . . . . .
C18 C 0.5726(3) 0.4179(3) 0.58191(11) 0.0374(11) Uani 1 1 d . . . . .
H18 H 0.566382 0.424121 0.607078 0.045 Uiso 1 1 calc R U . . .
C19 C 0.4978(3) 0.3835(3) 0.56425(14) 0.0563(14) Uani 1 1 d . . . . .
H19A H 0.455292 0.422024 0.567652 0.084 Uiso 1 1 calc R U . . .
H19B H 0.486869 0.329099 0.574166 0.084 Uiso 1 1 calc R U . . .
H19C H 0.503042 0.377255 0.539520 0.084 Uiso 1 1 calc R U . . .
C20 C 0.6363(3) 0.3524(3) 0.57742(14) 0.0537(14) Uani 1 1 d . . . . .
H20A H 0.636167 0.337772 0.552977 0.081 Uiso 1 1 calc R U . . .
H20B H 0.626147 0.302400 0.590767 0.081 Uiso 1 1 calc R U . . .
H20C H 0.686840 0.375572 0.585679 0.081 Uiso 1 1 calc R U . . .
C21 C 0.7210(2) 0.6969(3) 0.59301(11) 0.0322(10) Uani 1 1 d . . . . .
H21 H 0.722504 0.684129 0.618203 0.039 Uiso 1 1 calc R U . . .
C22 C 0.8038(3) 0.6976(3) 0.58312(13) 0.0475(12) Uani 1 1 d . . . . .
H22A H 0.826195 0.641704 0.586365 0.071 Uiso 1 1 calc R U . . .
H22B H 0.834480 0.737401 0.597725 0.071 Uiso 1 1 calc R U . . .
H22C H 0.804217 0.713984 0.558884 0.071 Uiso 1 1 calc R U . . .
C23 C 0.6857(3) 0.7836(3) 0.58715(12) 0.0388(11) Uani 1 1 d . . . . .
H23A H 0.686990 0.799287 0.562871 0.058 Uiso 1 1 calc R U . . .
H23B H 0.715472 0.824184 0.601753 0.058 Uiso 1 1 calc R U . . .
H23C H 0.631915 0.783058 0.593074 0.058 Uiso 1 1 calc R U . . .
C24 C 0.6619(3) 0.4289(3) 0.65766(12) 0.0497(13) Uani 1 1 d . . . . .
H24A H 0.607820 0.429613 0.663108 0.075 Uiso 1 1 calc R U . . .
H24B H 0.694373 0.404677 0.677029 0.075 Uiso 1 1 calc R U . . .
H24C H 0.666446 0.395220 0.636915 0.075 Uiso 1 1 calc R U . . .
C25 C 0.7687(3) 0.5139(3) 0.63777(14) 0.0551(14) Uani 1 1 d . . . . .
H25A H 0.764774 0.486997 0.615077 0.083 Uiso 1 1 calc R U . . .
H25B H 0.804024 0.481982 0.653818 0.083 Uiso 1 1 calc R U . . .
H25C H 0.788493 0.570737 0.635734 0.083 Uiso 1 1 calc R U . . .
C30 C 0.4856(2) 0.6468(2) 0.59432(10) 0.0278(9) Uani 1 1 d . . . . .
C31 C 0.4389(2) 0.5760(3) 0.59524(11) 0.0368(10) Uani 1 1 d . . . . .
H31 H 0.444451 0.539741 0.614610 0.044 Uiso 1 1 calc R U . . .
C32 C 0.3846(3) 0.5585(3) 0.56793(13) 0.0498(13) Uani 1 1 d . . . . .
H32 H 0.351741 0.511372 0.569040 0.060 Uiso 1 1 calc R U . . .
C33 C 0.3776(3) 0.6094(3) 0.53896(13) 0.0489(13) Uani 1 1 d . . . . .
H33 H 0.339322 0.597842 0.520581 0.059 Uiso 1 1 calc R U . . .
C34 C 0.4261(3) 0.6761(3) 0.53699(11) 0.0421(12) Uani 1 1 d . . . . .
H34 H 0.423260 0.709598 0.516772 0.051 Uiso 1 1 calc R U . . .
C35 C 0.4798(2) 0.6949(3) 0.56470(10) 0.0348(10) Uani 1 1 d . . . . .
H35 H 0.513061 0.741661 0.563239 0.042 Uiso 1 1 calc R U . . .
C36 C 0.3399(3) 0.7064(3) 0.62716(16) 0.0623(16) Uani 1 1 d . . . . .
H36A H 0.316533 0.674425 0.607438 0.093 Uiso 1 1 calc R U . . .
H36B H 0.298982 0.728372 0.640441 0.093 Uiso 1 1 calc R U . . .
H36C H 0.374036 0.669966 0.641903 0.093 Uiso 1 1 calc R U . . .
C37 C 0.5785(2) 0.9381(3) 0.63415(11) 0.0387(11) Uani 1 1 d . . . . .
H37A H 0.616515 0.982260 0.641281 0.046 Uiso 1 1 calc R U . . .
H37B H 0.605299 0.883774 0.637327 0.046 Uiso 1 1 calc R U . . .
C38 C 0.5530(3) 0.9492(3) 0.59631(12) 0.0446(12) Uani 1 1 d . . . . .
H38A H 0.526209 1.002706 0.592795 0.067 Uiso 1 1 calc R U . . .
H38B H 0.517888 0.903797 0.588540 0.067 Uiso 1 1 calc R U . . .
H38C H 0.598481 0.948290 0.583028 0.067 Uiso 1 1 calc R U . . .
C39 C 0.5407(2) 0.9168(3) 0.69589(11) 0.0385(11) Uani 1 1 d . . . . .
H39A H 0.497425 0.924080 0.710582 0.046 Uiso 1 1 calc R U . . .
H39B H 0.554824 0.856991 0.696366 0.046 Uiso 1 1 calc R U . . .
C40 C 0.6102(3) 0.9671(4) 0.71147(14) 0.0631(16) Uani 1 1 d . . . . .
H40A H 0.654733 0.956917 0.698230 0.095 Uiso 1 1 calc R U . . .
H40B H 0.622897 0.950020 0.735478 0.095 Uiso 1 1 calc R U . . .
H40C H 0.597346 1.026624 0.710690 0.095 Uiso 1 1 calc R U . . .
C41 C 0.3605(5) 1.0747(3) 0.6200(2) 0.113(3) Uani 1 1 d . . . . .
H41A H 0.390507 1.061745 0.600444 0.170 Uiso 1 1 calc R U . . .
H41B H 0.366168 1.134036 0.625679 0.170 Uiso 1 1 calc R U . . .
H41C H 0.305795 1.061965 0.613760 0.170 Uiso 1 1 calc R U . . .
C42 C 0.3484(4) 1.0497(4) 0.6816(2) 0.096(3) Uani 1 1 d . . . . .
H42A H 0.293167 1.036532 0.677336 0.144 Uiso 1 1 calc R U . . .
H42B H 0.354786 1.109939 0.685059 0.144 Uiso 1 1 calc R U . . .
H42C H 0.370150 1.020158 0.702253 0.144 Uiso 1 1 calc R U . . .
C43 C 0.3001(2) 0.8967(2) 0.63922(11) 0.0316(10) Uani 1 1 d . . . . .
C44 C 0.2700(2) 0.8661(3) 0.66859(12) 0.0385(11) Uani 1 1 d . . . . .
C45 C 0.1931(3) 0.8379(3) 0.66541(14) 0.0471(13) Uani 1 1 d . . . . .
H45 H 0.170617 0.817084 0.685089 0.057 Uiso 1 1 calc R U . . .
C46 C 0.1499(3) 0.8401(3) 0.63398(16) 0.0518(14) Uani 1 1 d . . . . .
H46 H 0.097681 0.821377 0.632228 0.062 Uiso 1 1 calc R U . . .
C47 C 0.1812(3) 0.8688(3) 0.60537(14) 0.0459(13) Uani 1 1 d . . . . .
H47 H 0.150240 0.869375 0.583980 0.055 Uiso 1 1 calc R U . . .
C48 C 0.2574(2) 0.8974(3) 0.60651(12) 0.0365(11) Uani 1 1 d . . . . .
C49 C 0.3168(3) 0.8562(3) 0.70359(13) 0.0522(13) Uani 1 1 d . . . . .
H49 H 0.366672 0.887065 0.702534 0.063 Uiso 1 1 calc R U . . .
C50 C 0.3365(4) 0.7642(4) 0.71081(17) 0.080(2) Uani 1 1 d . . . . .
H50A H 0.288532 0.732293 0.711770 0.120 Uiso 1 1 calc R U . . .
H50B H 0.367935 0.759408 0.732926 0.120 Uiso 1 1 calc R U . . .
H50C H 0.365600 0.742151 0.692352 0.120 Uiso 1 1 calc R U . . .
C51 C 0.2756(3) 0.8929(4) 0.73360(14) 0.0704(17) Uani 1 1 d . . . . .
H51A H 0.261298 0.950933 0.728440 0.106 Uiso 1 1 calc R U . . .
H51B H 0.310441 0.890647 0.754835 0.106 Uiso 1 1 calc R U . . .
H51C H 0.228839 0.860364 0.736643 0.106 Uiso 1 1 calc R U . . .
C52 C 0.2901(3) 0.9193(3) 0.57333(12) 0.0469(12) Uani 1 1 d . . . . .
H52 H 0.344843 0.938106 0.578672 0.056 Uiso 1 1 calc R U . . .
C53 C 0.2899(4) 0.8432(4) 0.54921(14) 0.0664(17) Uani 1 1 d . . . . .
H53A H 0.316564 0.796602 0.561436 0.100 Uiso 1 1 calc R U . . .
H53B H 0.316550 0.857388 0.528833 0.100 Uiso 1 1 calc R U . . .
H53C H 0.236304 0.827166 0.542019 0.100 Uiso 1 1 calc R U . . .
C54 C 0.2446(3) 0.9899(3) 0.55385(14) 0.0640(16) Uani 1 1 d . . . . .
H54A H 0.192599 0.970049 0.545891 0.096 Uiso 1 1 calc R U . . .
H54B H 0.271717 1.006953 0.533956 0.096 Uiso 1 1 calc R U . . .
H54C H 0.240508 1.037612 0.569314 0.096 Uiso 1 1 calc R U . . .
C26 C 0.6352(6) 0.7049(5) 0.7007(2) 0.034(2) Uani 0.514(8) 1 d . . P A 1
H26A H 0.652833 0.688575 0.724682 0.041 Uiso 0.514(8) 1 calc R U P A 1
H26B H 0.585236 0.734391 0.701399 0.041 Uiso 0.514(8) 1 calc R U P A 1
C27 C 0.6930(7) 0.7648(7) 0.6883(3) 0.042(3) Uani 0.514(8) 1 d . . P A 1
H27A H 0.676485 0.781762 0.664612 0.063 Uiso 0.514(8) 1 calc R U P A 1
H27B H 0.743825 0.737740 0.688926 0.063 Uiso 0.514(8) 1 calc R U P A 1
H27C H 0.696587 0.814016 0.703278 0.063 Uiso 0.514(8) 1 calc R U P A 1
C28 C 0.5469(6) 0.5781(7) 0.6956(3) 0.033(2) Uani 0.514(8) 1 d . . P A 1
H28A H 0.500809 0.614754 0.693067 0.040 Uiso 0.514(8) 1 calc R U P A 1
H28B H 0.535402 0.528548 0.680908 0.040 Uiso 0.514(8) 1 calc R U P A 1
C29 C 0.5583(6) 0.5506(7) 0.7317(3) 0.059(3) Uani 0.514(8) 1 d . . P A 1
H29A H 0.596960 0.505818 0.733757 0.089 Uiso 0.514(8) 1 calc R U P A 1
H29B H 0.509186 0.529867 0.738983 0.089 Uiso 0.514(8) 1 calc R U P A 1
H29C H 0.576454 0.597549 0.746313 0.089 Uiso 0.514(8) 1 calc R U P A 1
C26B C 0.6823(8) 0.7179(11) 0.6843(4) 0.058(4) Uani 0.486(8) 1 d . . P A 2
H26C H 0.725847 0.709564 0.669801 0.069 Uiso 0.486(8) 1 calc R U P A 2
H26D H 0.652576 0.767075 0.675230 0.069 Uiso 0.486(8) 1 calc R U P A 2
C27B C 0.7152(7) 0.7357(9) 0.7216(3) 0.083(5) Uani 0.486(8) 1 d . . P A 2
H27D H 0.759843 0.773155 0.721406 0.124 Uiso 0.486(8) 1 calc R U P A 2
H27E H 0.731484 0.683284 0.732952 0.124 Uiso 0.486(8) 1 calc R U P A 2
H27F H 0.675232 0.762121 0.734199 0.124 Uiso 0.486(8) 1 calc R U P A 2
C28B C 0.5648(6) 0.6419(7) 0.7057(3) 0.051(3) Uani 0.486(8) 1 d . . P A 2
H28C H 0.541248 0.697909 0.702648 0.062 Uiso 0.486(8) 1 calc R U P A 2
H28D H 0.590979 0.638658 0.729363 0.062 Uiso 0.486(8) 1 calc R U P A 2
C29B C 0.5037(12) 0.5779(10) 0.7015(4) 0.089(6) Uani 0.486(8) 1 d . . P A 2
H29D H 0.475268 0.583751 0.678702 0.133 Uiso 0.486(8) 1 calc R U P A 2
H29E H 0.467858 0.585040 0.719388 0.133 Uiso 0.486(8) 1 calc R U P A 2
H29F H 0.527206 0.522385 0.703558 0.133 Uiso 0.486(8) 1 calc R U P A 2
O61 O 0.5048(6) 0.9019(7) 0.4945(3) 0.155(4) Uani 0.5 1 d G U P B -1
C61 C 0.5201(9) 0.9858(9) 0.4975(6) 0.113(5) Uani 0.5 1 d G U P B -1
H61A H 0.530583 1.008290 0.474669 0.136 Uiso 0.5 1 calc R U P B -1
H61B H 0.566964 0.994473 0.513526 0.136 Uiso 0.5 1 calc R U P B -1
C62 C 0.4559(11) 1.0307(12) 0.5100(6) 0.124(7) Uani 0.5 1 d G U P B -1
H62B H 0.464231 1.090743 0.507740 0.186 Uiso 0.5 1 calc R U P B -1
H62C H 0.452120 1.016859 0.534362 0.186 Uiso 0.5 1 calc R U P B -1
H62A H 0.407730 1.014723 0.496526 0.186 Uiso 0.5 1 calc R U P B -1
C63 C 0.5665(8) 0.8524(10) 0.4840(4) 0.183(6) Uani 0.5 1 d DG U P B -1
H63A H 0.613525 0.861911 0.499893 0.219 Uiso 0.5 1 calc R U P B -1
H63B H 0.578049 0.869044 0.460555 0.219 Uiso 0.5 1 calc R U P B -1
C64 C 0.5460(13) 0.7636(11) 0.4842(7) 0.309(11) Uani 0.5 1 d DG U P B -1
H64A H 0.588850 0.730565 0.476586 0.463 Uiso 0.5 1 calc R U P B -1
H64B H 0.499424 0.754230 0.468452 0.463 Uiso 0.5 1 calc R U P B -1
H64C H 0.535910 0.746810 0.507566 0.463 Uiso 0.5 1 calc R U P B -1

loop_
_atom_site_aniso_label
_atom_site_aniso_U_11
_atom_site_aniso_U_22
_atom_site_aniso_U_33
_atom_site_aniso_U_23
_atom_site_aniso_U_13
_atom_site_aniso_U_12
S1 0.0367(7) 0.0405(7) 0.0642(9) 0.0072(6) 0.0097(6) 0.0023(6)
F1S 0.101(3) 0.173(5) 0.131(4) -0.081(3) -0.057(3) 0.076(3)
F2S 0.270(8) 0.178(6) 0.070(3) 0.057(3) 0.011(4) -0.051(5)
F3S 0.159(4) 0.091(3) 0.113(3) -0.049(3) -0.036(3) 0.050(3)
O1S 0.067(3) 0.039(2) 0.101(3) -0.016(2) -0.011(2) 0.0130(19)
O2S 0.082(3) 0.099(3) 0.094(3) 0.019(3) 0.023(3) -0.030(3)
O3S 0.039(2) 0.088(3) 0.106(3) -0.006(3) 0.005(2) 0.016(2)
C1S 0.105(6) 0.065(4) 0.075(5) -0.014(4) -0.008(4) 0.047(4)
O1 0.0194(14) 0.0255(15) 0.0491(18) -0.0083(13) 0.0001(13) -0.0016(12)
N1 0.0273(18) 0.0251(18) 0.0301(18) -0.0013(14) 0.0029(14) 0.0062(15)
N2 0.0213(18) 0.0181(17) 0.047(2) -0.0041(15) 0.0046(15) -0.0003(14)
C1 0.030(2) 0.021(2) 0.028(2) -0.0018(16) 0.0085(18) 0.0019(17)
C2 0.022(2) 0.023(2) 0.027(2) 0.0012(16) 0.0071(16) 0.0019(16)
C3 0.025(2) 0.027(2) 0.026(2) 0.0020(17) 0.0028(17) -0.0016(17)
C4 0.020(2) 0.022(2) 0.031(2) -0.0034(16) 0.0006(17) -0.0039(16)
C5 0.020(2) 0.021(2) 0.029(2) -0.0010(16) 0.0042(16) -0.0028(16)
C6 0.050(3) 0.053(3) 0.025(2) -0.001(2) -0.003(2) 0.026(2)
C7 0.071(4) 0.055(3) 0.045(3) -0.012(2) -0.014(3) 0.033(3)
C8 0.029(2) 0.029(2) 0.037(2) 0.0028(19) 0.0036(19) 0.0061(18)
C9 0.023(2) 0.024(2) 0.041(2) -0.0091(18) 0.0059(18) -0.0026(17)
C10 0.030(2) 0.028(2) 0.064(3) -0.011(2) 0.011(2) -0.0079(19)
C11 0.039(3) 0.018(2) 0.069(3) -0.008(2) 0.000(2) -0.0014(19)
C12 0.023(2) 0.023(2) 0.027(2) -0.0027(17) 0.0042(16) 0.0069(17)
C13 0.025(2) 0.029(2) 0.038(2) -0.0043(18) 0.0060(18) 0.0052(18)
C14 0.042(3) 0.043(3) 0.037(3) -0.009(2) 0.006(2) 0.002(2)
C15 0.067(3) 0.043(3) 0.032(3) -0.007(2) 0.007(2) 0.005(3)
C16 0.052(3) 0.039(3) 0.033(3) 0.001(2) 0.013(2) 0.002(2)
C17 0.032(2) 0.029(2) 0.035(2) -0.0029(18) 0.0085(19) 0.0077(18)
C18 0.040(3) 0.031(2) 0.041(3) -0.008(2) 0.005(2) -0.004(2)
C19 0.056(3) 0.047(3) 0.067(3) -0.017(3) 0.008(3) -0.009(3)
C20 0.062(4) 0.035(3) 0.065(3) -0.007(2) 0.007(3) 0.007(2)
C21 0.033(2) 0.032(2) 0.033(2) 0.0001(18) 0.0098(19) -0.0022(19)
C22 0.037(3) 0.041(3) 0.066(3) 0.000(2) 0.011(2) -0.003(2)
C23 0.040(3) 0.029(2) 0.048(3) -0.002(2) 0.011(2) -0.002(2)
C24 0.056(3) 0.039(3) 0.051(3) 0.021(2) -0.010(2) 0.001(2)
C25 0.033(3) 0.053(3) 0.079(4) 0.021(3) 0.000(3) 0.015(2)
C30 0.027(2) 0.026(2) 0.032(2) -0.0055(18) 0.0076(18) 0.0076(18)
C31 0.035(3) 0.036(3) 0.041(3) -0.004(2) 0.004(2) -0.001(2)
C32 0.040(3) 0.055(3) 0.055(3) -0.015(3) 0.002(2) -0.008(2)
C33 0.034(3) 0.065(4) 0.046(3) -0.028(3) -0.007(2) 0.005(3)
C34 0.043(3) 0.052(3) 0.031(2) -0.008(2) 0.000(2) 0.017(2)
C35 0.036(2) 0.034(2) 0.035(2) -0.0002(19) 0.008(2) 0.007(2)
C36 0.045(3) 0.044(3) 0.099(4) -0.018(3) 0.011(3) -0.007(3)
C37 0.033(2) 0.028(2) 0.057(3) -0.007(2) 0.016(2) -0.0086(19)
C38 0.045(3) 0.036(3) 0.056(3) 0.007(2) 0.023(2) -0.002(2)
C39 0.032(2) 0.042(3) 0.041(3) -0.015(2) 0.002(2) -0.004(2)
C40 0.043(3) 0.085(4) 0.059(3) -0.031(3) -0.007(3) -0.014(3)
C41 0.140(7) 0.019(3) 0.164(7) 0.022(4) -0.084(5) -0.008(4)
C42 0.065(4) 0.051(4) 0.182(7) -0.068(4) 0.067(5) -0.021(3)
C43 0.023(2) 0.019(2) 0.054(3) -0.0076(19) 0.007(2) 0.0009(17)
C44 0.028(2) 0.032(2) 0.056(3) -0.002(2) 0.010(2) 0.0030(19)
C45 0.032(3) 0.037(3) 0.075(4) -0.005(2) 0.018(3) 0.002(2)
C46 0.023(2) 0.033(3) 0.100(4) -0.027(3) 0.007(3) -0.002(2)
C47 0.026(2) 0.033(3) 0.077(4) -0.021(2) -0.002(2) 0.008(2)
C48 0.030(2) 0.025(2) 0.054(3) -0.013(2) 0.001(2) 0.0076(19)
C49 0.037(3) 0.060(3) 0.063(3) 0.013(3) 0.019(2) 0.008(2)
C50 0.073(4) 0.079(5) 0.092(5) 0.036(4) 0.025(4) 0.024(4)
C51 0.051(3) 0.108(5) 0.055(3) 0.008(3) 0.018(3) 0.006(3)
C52 0.046(3) 0.051(3) 0.042(3) -0.007(2) -0.002(2) 0.022(2)
C53 0.078(4) 0.068(4) 0.051(3) -0.017(3) -0.009(3) 0.032(3)
C54 0.067(4) 0.064(4) 0.060(3) 0.000(3) -0.003(3) 0.022(3)
C26 0.043(6) 0.029(5) 0.029(5) -0.006(4) -0.006(4) 0.009(4)
C27 0.035(6) 0.041(7) 0.047(7) -0.008(6) -0.010(5) 0.004(6)
C28 0.032(6) 0.025(5) 0.043(6) 0.001(4) 0.012(5) 0.002(5)
C29 0.063(7) 0.064(7) 0.053(7) 0.018(5) 0.012(5) 0.011(6)
C26B 0.035(7) 0.102(13) 0.036(7) -0.016(9) 0.000(6) 0.013(9)
C27B 0.062(8) 0.110(12) 0.071(9) -0.035(8) -0.024(7) 0.030(8)
C28B 0.074(8) 0.048(8) 0.033(6) 0.001(5) 0.009(5) 0.010(6)
C29B 0.125(16) 0.074(11) 0.071(10) 0.016(8) 0.032(11) -0.027(12)
O61 0.158(7) 0.168(7) 0.141(6) 0.034(6) 0.025(6) -0.003(6)
C61 0.112(8) 0.132(8) 0.101(7) 0.047(6) 0.037(7) -0.016(7)
C62 0.139(13) 0.135(11) 0.091(11) 0.035(9) -0.026(10) -0.044(10)
C63 0.202(9) 0.176(9) 0.171(8) 0.035(7) 0.024(7) -0.010(7)
C64 0.316(16) 0.321(17) 0.287(16) 0.007(14) 0.019(14) -0.007(14)

loop_
_atom_type_symbol
_atom_type_description
_atom_type_scat_dispersion_real
_atom_type_scat_dispersion_imag
_atom_type_scat_source
C C 0.0033 0.0016 'International Tables Vol C Tables 4.2.6.8 and 6.1.1.4'
H H 0.0000 0.0000 'International Tables Vol C Tables 4.2.6.8 and 6.1.1.4'
F F 0.0171 0.0103 'International Tables Vol C Tables 4.2.6.8 and 6.1.1.4'
N N 0.0061 0.0033 'International Tables Vol C Tables 4.2.6.8 and 6.1.1.4'
O O 0.0106 0.0060 'International Tables Vol C Tables 4.2.6.8 and 6.1.1.4'
S S 0.1246 0.1234 'International Tables Vol C Tables 4.2.6.8 and 6.1.1.4'

loop_
_exptl_crystal_face_index_h
_exptl_crystal_face_index_k
_exptl_crystal_face_index_l
_exptl_crystal_face_perp_dist
0 0 1 0.0056
0 0 -1 0.0096
-1 0 1 0.1225
1 0 -1 0.1035
0 1 2 0.1738
-1 -2 -1 0.2622
1 -1 -1 0.2283

loop_
_geom_angle_atom_site_label_1
_geom_angle_atom_site_label_2
_geom_angle_atom_site_label_3
_geom_angle
_geom_angle_site_symmetry_1
_geom_angle_site_symmetry_3
_geom_angle_publ_flag
O1S S1 O2S 113.2(3) . . ?
O1S S1 O3S 116.7(3) . . ?
O1S S1 C1S 105.8(3) . . ?
O2S S1 C1S 103.4(4) . . ?
O3S S1 O2S 111.8(3) . . ?
O3S S1 C1S 104.3(3) . . ?
F1S C1S S1 112.3(5) . . ?
F2S C1S S1 114.7(6) . . ?
F2S C1S F1S 105.2(6) . . ?
F2S C1S F3S 105.4(6) . . ?
F3S C1S S1 113.3(5) . . ?
F3S C1S F1S 105.0(6) . . ?
C4 O1 C36 119.6(4) . . ?
C1 N1 C8 113.0(3) . . ?
C1 N1 C12 121.3(3) . . ?
C12 N1 C8 123.6(3) . . ?
C5 N2 C11 114.6(3) . . ?
C5 N2 C43 125.1(3) . . ?
C43 N2 C11 119.5(3) . . ?
N1 C1 C2 125.0(3) . . ?
N1 C1 C6 109.9(3) . . ?
C2 C1 C6 124.6(3) . . ?
C1 C2 C30 122.6(3) . . ?
C3 C2 C1 119.6(3) . . ?
C3 C2 C30 117.9(3) . . ?
C2 C3 H3 114.7 . . ?
C4 C3 C2 130.6(4) . . ?
C4 C3 H3 114.7 . . ?
O1 C4 C3 121.1(3) . . ?
O1 C4 C5 114.7(3) . . ?
C3 C4 C5 123.8(4) . . ?
N2 C5 C4 124.1(3) . . ?
N2 C5 C9 109.5(3) . . ?
C4 C5 C9 126.3(3) . . ?
C1 C6 C28 99.1(5) . . ?
C1 C6 C26B 103.0(6) . . ?
C7 C6 C1 103.1(3) . . ?
C7 C6 C28 105.8(5) . . ?
C7 C6 C26B 93.2(6) . . ?
C26 C6 C1 124.8(5) . . ?
C26 C6 C7 113.8(5) . . ?
C26 C6 C28 108.0(6) . . ?
C28B C6 C1 119.8(6) . . ?
C28B C6 C7 126.4(6) . . ?
C28B C6 C26B 105.6(7) . . ?
C6 C7 H7A 109.6 . . ?
C6 C7 H7B 109.6 . . ?
C6 C7 C8 110.1(4) . . ?
H7A C7 H7B 108.2 . . ?
C8 C7 H7A 109.6 . . ?
C8 C7 H7B 109.6 . . ?
N1 C8 C25 109.8(3) . . ?
C7 C8 N1 101.4(3) . . ?
C7 C8 C24 111.6(4) . . ?
C7 C8 C25 111.4(4) . . ?
C24 C8 N1 113.8(3) . . ?
C24 C8 C25 108.8(4) . . ?
C5 C9 C10 103.5(3) . . ?
C5 C9 C37 112.2(3) . . ?
C5 C9 C39 109.7(3) . . ?
C10 C9 C37 110.3(3) . . ?
C10 C9 C39 109.1(3) . . ?
C37 C9 C39 111.7(3) . . ?
C9 C10 H10A 109.9 . . ?
C9 C10 H10B 109.9 . . ?
H10A C10 H10B 108.3 . . ?
C11 C10 C9 109.1(3) . . ?
C11 C10 H10A 109.9 . . ?
C11 C10 H10B 109.9 . . ?
N2 C11 C41 110.1(4) . . ?
N2 C11 C42 111.9(4) . . ?
C10 C11 N2 102.7(3) . . ?
C10 C11 C41 111.8(5) . . ?
C10 C11 C42 111.7(4) . . ?
C41 C11 C42 108.6(5) . . ?
C13 C12 N1 122.2(3) . . ?
C17 C12 N1 117.1(3) . . ?
C17 C12 C13 120.8(3) . . ?
C12 C13 C18 125.0(4) . . ?
C14 C13 C12 117.5(4) . . ?
C14 C13 C18 117.2(4) . . ?
C13 C14 H14 118.9 . . ?
C15 C14 C13 122.1(4) . . ?
C15 C14 H14 118.9 . . ?
C14 C15 H15 120.0 . . ?
C16 C15 C14 120.1(4) . . ?
C16 C15 H15 120.0 . . ?
C15 C16 H16 119.3 . . ?
C15 C16 C17 121.4(4) . . ?
C17 C16 H16 119.3 . . ?
C12 C17 C21 125.6(4) . . ?
C16 C17 C12 117.7(4) . . ?
C16 C17 C21 116.6(4) . . ?
C13 C18 H18 108.6 . . ?
C13 C18 C19 116.1(4) . . ?
C13 C18 C20 107.7(4) . . ?
C19 C18 H18 108.6 . . ?
C19 C18 C20 107.0(4) . . ?
C20 C18 H18 108.6 . . ?
C18 C19 H19A 109.5 . . ?
C18 C19 H19B 109.5 . . ?
C18 C19 H19C 109.5 . . ?
H19A C19 H19B 109.5 . . ?
H19A C19 H19C 109.5 . . ?
H19B C19 H19C 109.5 . . ?
C18 C20 H20A 109.5 . . ?
C18 C20 H20B 109.5 . . ?
C18 C20 H20C 109.5 . . ?
H20A C20 H20B 109.5 . . ?
H20A C20 H20C 109.5 . . ?
H20B C20 H20C 109.5 . . ?
C17 C21 H21 107.9 . . ?
C17 C21 C22 111.7(3) . . ?
C17 C21 C23 111.8(4) . . ?
C22 C21 H21 107.9 . . ?
C22 C21 C23 109.4(4) . . ?
C23 C21 H21 107.9 . . ?
C21 C22 H22A 109.5 . . ?
C21 C22 H22B 109.5 . . ?
C21 C22 H22C 109.5 . . ?
H22A C22 H22B 109.5 . . ?
H22A C22 H22C 109.5 . . ?
H22B C22 H22C 109.5 . . ?
C21 C23 H23A 109.5 . . ?
C21 C23 H23B 109.5 . . ?
C21 C23 H23C 109.5 . . ?
H23A C23 H23B 109.5 . . ?
H23A C23 H23C 109.5 . . ?
H23B C23 H23C 109.5 . . ?
C8 C24 H24A 109.5 . . ?
C8 C24 H24B 109.5 . . ?
C8 C24 H24C 109.5 . . ?
H24A C24 H24B 109.5 . . ?
H24A C24 H24C 109.5 . . ?
H24B C24 H24C 109.5 . . ?
C8 C25 H25A 109.5 . . ?
C8 C25 H25B 109.5 . . ?
C8 C25 H25C 109.5 . . ?
H25A C25 H25B 109.5 . . ?
H25A C25 H25C 109.5 . . ?
H25B C25 H25C 109.5 . . ?
C31 C30 C2 120.3(4) . . ?
C35 C30 C2 120.8(4) . . ?
C35 C30 C31 118.5(4) . . ?
C30 C31 H31 120.0 . . ?
C32 C31 C30 120.0(4) . . ?
C32 C31 H31 120.0 . . ?
C31 C32 H32 119.7 . . ?
C31 C32 C33 120.6(5) . . ?
C33 C32 H32 119.7 . . ?
C32 C33 H33 120.1 . . ?
C34 C33 C32 119.7(4) . . ?
C34 C33 H33 120.1 . . ?
C33 C34 H34 120.1 . . ?
C33 C34 C35 119.8(4) . . ?
C35 C34 H34 120.1 . . ?
C30 C35 C34 121.2(4) . . ?
C30 C35 H35 119.4 . . ?
C34 C35 H35 119.4 . . ?
O1 C36 H36A 109.5 . . ?
O1 C36 H36B 109.5 . . ?
O1 C36 H36C 109.5 . . ?
H36A C36 H36B 109.5 . . ?
H36A C36 H36C 109.5 . . ?
H36B C36 H36C 109.5 . . ?
C9 C37 H37A 108.6 . . ?
C9 C37 H37B 108.6 . . ?
H37A C37 H37B 107.6 . . ?
C38 C37 C9 114.7(4) . . ?
C38 C37 H37A 108.6 . . ?
C38 C37 H37B 108.6 . . ?
C37 C38 H38A 109.5 . . ?
C37 C38 H38B 109.5 . . ?
C37 C38 H38C 109.5 . . ?
H38A C38 H38B 109.5 . . ?
H38A C38 H38C 109.5 . . ?
H38B C38 H38C 109.5 . . ?
C9 C39 H39A 108.6 . . ?
C9 C39 H39B 108.6 . . ?
H39A C39 H39B 107.6 . . ?
C40 C39 C9 114.5(4) . . ?
C40 C39 H39A 108.6 . . ?
C40 C39 H39B 108.6 . . ?
C39 C40 H40A 109.5 . . ?
C39 C40 H40B 109.5 . . ?
C39 C40 H40C 109.5 . . ?
H40A C40 H40B 109.5 . . ?
H40A C40 H40C 109.5 . . ?
H40B C40 H40C 109.5 . . ?
C11 C41 H41A 109.5 . . ?
C11 C41 H41B 109.5 . . ?
C11 C41 H41C 109.5 . . ?
H41A C41 H41B 109.5 . . ?
H41A C41 H41C 109.5 . . ?
H41B C41 H41C 109.5 . . ?
C11 C42 H42A 109.5 . . ?
C11 C42 H42B 109.5 . . ?
C11 C42 H42C 109.5 . . ?
H42A C42 H42B 109.5 . . ?
H42A C42 H42C 109.5 . . ?
H42B C42 H42C 109.5 . . ?
C44 C43 N2 117.6(4) . . ?
C44 C43 C48 122.7(4) . . ?
C48 C43 N2 119.7(4) . . ?
C43 C44 C45 117.7(4) . . ?
C43 C44 C49 124.2(4) . . ?
C45 C44 C49 118.0(4) . . ?
C44 C45 H45 119.7 . . ?
C46 C45 C44 120.5(5) . . ?
C46 C45 H45 119.7 . . ?
C45 C46 H46 119.7 . . ?
C47 C46 C45 120.7(4) . . ?
C47 C46 H46 119.7 . . ?
C46 C47 H47 119.0 . . ?
C46 C47 C48 122.1(5) . . ?
C48 C47 H47 119.0 . . ?
C43 C48 C52 124.8(4) . . ?
C47 C48 C43 116.3(4) . . ?
C47 C48 C52 118.7(4) . . ?
C44 C49 H49 107.7 . . ?
C44 C49 C50 110.7(5) . . ?
C44 C49 C51 113.0(4) . . ?
C50 C49 H49 107.7 . . ?
C50 C49 C51 109.8(5) . . ?
C51 C49 H49 107.7 . . ?
C49 C50 H50A 109.5 . . ?
C49 C50 H50B 109.5 . . ?
C49 C50 H50C 109.5 . . ?
H50A C50 H50B 109.5 . . ?
H50A C50 H50C 109.5 . . ?
H50B C50 H50C 109.5 . . ?
C49 C51 H51A 109.5 . . ?
C49 C51 H51B 109.5 . . ?
C49 C51 H51C 109.5 . . ?
H51A C51 H51B 109.5 . . ?
H51A C51 H51C 109.5 . . ?
H51B C51 H51C 109.5 . . ?
C48 C52 H52 108.4 . . ?
C48 C52 C53 111.0(4) . . ?
C48 C52 C54 112.4(4) . . ?
C53 C52 H52 108.4 . . ?
C54 C52 H52 108.4 . . ?
C54 C52 C53 108.0(4) . . ?
C52 C53 H53A 109.5 . . ?
C52 C53 H53B 109.5 . . ?
C52 C53 H53C 109.5 . . ?
H53A C53 H53B 109.5 . . ?
H53A C53 H53C 109.5 . . ?
H53B C53 H53C 109.5 . . ?
C52 C54 H54A 109.5 . . ?
C52 C54 H54B 109.5 . . ?
C52 C54 H54C 109.5 . . ?
H54A C54 H54B 109.5 . . ?
H54A C54 H54C 109.5 . . ?
H54B C54 H54C 109.5 . . ?
C6 C26 H26A 108.3 . . ?
C6 C26 H26B 108.3 . . ?
C6 C26 C27 116.0(8) . . ?
H26A C26 H26B 107.4 . . ?
C27 C26 H26A 108.3 . . ?
C27 C26 H26B 108.3 . . ?
C26 C27 H27A 109.5 . . ?
C26 C27 H27B 109.5 . . ?
C26 C27 H27C 109.5 . . ?
H27A C27 H27B 109.5 . . ?
H27A C27 H27C 109.5 . . ?
H27B C27 H27C 109.5 . . ?
C6 C28 H28A 108.3 . . ?
C6 C28 H28B 108.3 . . ?
H28A C28 H28B 107.4 . . ?
C29 C28 C6 116.0(8) . . ?
C29 C28 H28A 108.3 . . ?
C29 C28 H28B 108.3 . . ?
C28 C29 H29A 109.5 . . ?
C28 C29 H29B 109.5 . . ?
C28 C29 H29C 109.5 . . ?
H29A C29 H29B 109.5 . . ?
H29A C29 H29C 109.5 . . ?
H29B C29 H29C 109.5 . . ?
C6 C26B H26C 108.9 . . ?
C6 C26B H26D 108.9 . . ?
H26C C26B H26D 107.7 . . ?
C27B C26B C6 113.4(12) . . ?
C27B C26B H26C 108.9 . . ?
C27B C26B H26D 108.9 . . ?
C26B C27B H27D 109.5 . . ?
C26B C27B H27E 109.5 . . ?
C26B C27B H27F 109.5 . . ?
H27D C27B H27E 109.5 . . ?
H27D C27B H27F 109.5 . . ?
H27E C27B H27F 109.5 . . ?
C6 C28B H28C 109.5 . . ?
C6 C28B H28D 109.5 . . ?
C6 C28B C29B 110.6(10) . . ?
H28C C28B H28D 108.1 . . ?
C29B C28B H28C 109.5 . . ?
C29B C28B H28D 109.5 . . ?
C28B C29B H29D 109.5 . . ?
C28B C29B H29E 109.5 . . ?
C28B C29B H29F 109.5 . . ?
H29D C29B H29E 109.5 . . ?
H29D C29B H29F 109.5 . . ?
H29E C29B H29F 109.5 . . ?
C61 O61 C63 115.3 . . ?
O61 C61 H61A 109.3 . . ?
O61 C61 H61B 109.3 . . ?
O61 C61 C62 111.5 . . ?
H61A C61 H61B 108.0 . . ?
C62 C61 H61A 109.3 . . ?
C62 C61 H61B 109.3 . . ?
C61 C62 H62B 109.5 . . ?
C61 C62 H62C 109.5 . . ?
C61 C62 H62A 109.5 . . ?
H62B C62 H62C 109.5 . . ?
H62B C62 H62A 109.5 . . ?
H62C C62 H62A 109.5 . . ?
O61 C63 H63A 109.5 . . ?
O61 C63 H63B 109.5 . . ?
O61 C63 C64 110.7 . . ?
H63A C63 H63B 108.1 . . ?
C64 C63 H63A 109.5 . . ?
C64 C63 H63B 109.5 . . ?
C63 C64 H64A 109.5 . . ?
C63 C64 H64B 109.5 . . ?
C63 C64 H64C 109.5 . . ?
H64A C64 H64B 109.5 . . ?
H64A C64 H64C 109.5 . . ?
H64B C64 H64C 109.5 . . ?

loop_
_geom_bond_atom_site_label_1
_geom_bond_atom_site_label_2
_geom_bond_distance
_geom_bond_site_symmetry_2
_geom_bond_publ_flag
S1 O1S 1.414(4) . ?
S1 O2S 1.420(4) . ?
S1 O3S 1.420(4) . ?
S1 C1S 1.758(7) . ?
F1S C1S 1.346(8) . ?
F2S C1S 1.281(8) . ?
F3S C1S 1.322(7) . ?
O1 C4 1.374(4) . ?
O1 C36 1.419(6) . ?
N1 C1 1.357(5) . ?
N1 C8 1.524(5) . ?
N1 C12 1.464(5) . ?
N2 C5 1.338(5) . ?
N2 C11 1.513(5) . ?
N2 C43 1.463(5) . ?
C1 C2 1.415(5) . ?
C1 C6 1.526(6) . ?
C2 C3 1.414(5) . ?
C2 C30 1.499(5) . ?
C3 H3 0.9500 . ?
C3 C4 1.398(5) . ?
C4 C5 1.411(5) . ?
C5 C9 1.529(5) . ?
C6 C7 1.508(6) . ?
C6 C26 1.448(9) . ?
C6 C28 1.688(11) . ?
C6 C26B 1.759(17) . ?
C6 C28B 1.468(11) . ?
C7 H7A 0.9900 . ?
C7 H7B 0.9900 . ?
C7 C8 1.510(6) . ?
C8 C24 1.514(6) . ?
C8 C25 1.533(6) . ?
C9 C10 1.543(6) . ?
C9 C37 1.549(6) . ?
C9 C39 1.556(6) . ?
C10 H10A 0.9900 . ?
C10 H10B 0.9900 . ?
C10 C11 1.503(6) . ?
C11 C41 1.515(8) . ?
C11 C42 1.515(7) . ?
C12 C13 1.411(5) . ?
C12 C17 1.410(5) . ?
C13 C14 1.383(6) . ?
C13 C18 1.507(6) . ?
C14 H14 0.9500 . ?
C14 C15 1.367(6) . ?
C15 H15 0.9500 . ?
C15 C16 1.358(6) . ?
C16 H16 0.9500 . ?
C16 C17 1.399(6) . ?
C17 C21 1.509(6) . ?
C18 H18 1.0000 . ?
C18 C19 1.515(6) . ?
C18 C20 1.545(6) . ?
C19 H19A 0.9800 . ?
C19 H19B 0.9800 . ?
C19 H19C 0.9800 . ?
C20 H20A 0.9800 . ?
C20 H20B 0.9800 . ?
C20 H20C 0.9800 . ?
C21 H21 1.0000 . ?
C21 C22 1.519(6) . ?
C21 C23 1.529(6) . ?
C22 H22A 0.9800 . ?
C22 H22B 0.9800 . ?
C22 H22C 0.9800 . ?
C23 H23A 0.9800 . ?
C23 H23B 0.9800 . ?
C23 H23C 0.9800 . ?
C24 H24A 0.9800 . ?
C24 H24B 0.9800 . ?
C24 H24C 0.9800 . ?
C25 H25A 0.9800 . ?
C25 H25B 0.9800 . ?
C25 H25C 0.9800 . ?
C30 C31 1.397(6) . ?
C30 C35 1.384(6) . ?
C31 H31 0.9500 . ?
C31 C32 1.385(6) . ?
C32 H32 0.9500 . ?
C32 C33 1.388(7) . ?
C33 H33 0.9500 . ?
C33 C34 1.369(7) . ?
C34 H34 0.9500 . ?
C34 C35 1.394(6) . ?
C35 H35 0.9500 . ?
C36 H36A 0.9800 . ?
C36 H36B 0.9800 . ?
C36 H36C 0.9800 . ?
C37 H37A 0.9900 . ?
C37 H37B 0.9900 . ?
C37 C38 1.510(6) . ?
C38 H38A 0.9800 . ?
C38 H38B 0.9800 . ?
C38 H38C 0.9800 . ?
C39 H39A 0.9900 . ?
C39 H39B 0.9900 . ?
C39 C40 1.529(6) . ?
C40 H40A 0.9800 . ?
C40 H40B 0.9800 . ?
C40 H40C 0.9800 . ?
C41 H41A 0.9800 . ?
C41 H41B 0.9800 . ?
C41 H41C 0.9800 . ?
C42 H42A 0.9800 . ?
C42 H42B 0.9800 . ?
C42 H42C 0.9800 . ?
C43 C44 1.387(6) . ?
C43 C48 1.415(6) . ?
C44 C45 1.404(6) . ?
C44 C49 1.530(7) . ?
C45 H45 0.9500 . ?
C45 C46 1.377(7) . ?
C46 H46 0.9500 . ?
C46 C47 1.362(7) . ?
C47 H47 0.9500 . ?
C47 C48 1.395(6) . ?
C48 C52 1.498(7) . ?
C49 H49 1.0000 . ?
C49 C50 1.536(7) . ?
C49 C51 1.539(7) . ?
C50 H50A 0.9800 . ?
C50 H50B 0.9800 . ?
C50 H50C 0.9800 . ?
C51 H51A 0.9800 . ?
C51 H51B 0.9800 . ?
C51 H51C 0.9800 . ?
C52 H52 1.0000 . ?
C52 C53 1.540(7) . ?
C52 C54 1.540(7) . ?
C53 H53A 0.9800 . ?
C53 H53B 0.9800 . ?
C53 H53C 0.9800 . ?
C54 H54A 0.9800 . ?
C54 H54B 0.9800 . ?
C54 H54C 0.9800 . ?
C26 H26A 0.9900 . ?
C26 H26B 0.9900 . ?
C26 C27 1.499(16) . ?
C27 H27A 0.9800 . ?
C27 H27B 0.9800 . ?
C27 H27C 0.9800 . ?
C28 H28A 0.9900 . ?
C28 H28B 0.9900 . ?
C28 C29 1.468(15) . ?
C29 H29A 0.9800 . ?
C29 H29B 0.9800 . ?
C29 H29C 0.9800 . ?
C26B H26C 0.9900 . ?
C26B H26D 0.9900 . ?
C26B C27B 1.541(17) . ?
C27B H27D 0.9800 . ?
C27B H27E 0.9800 . ?
C27B H27F 0.9800 . ?
C28B H28C 0.9900 . ?
C28B H28D 0.9900 . ?
C28B C29B 1.474(19) . ?
C29B H29D 0.9800 . ?
C29B H29E 0.9800 . ?
C29B H29F 0.9800 . ?
O61 C61 1.374(7) . ?
O61 C63 1.421(8) . ?
C61 H61A 0.9900 . ?
C61 H61B 0.9900 . ?
C61 C62 1.446(8) . ?
C62 H62B 0.9800 . ?
C62 H62C 0.9800 . ?
C62 H62A 0.9800 . ?
C63 H63A 0.9900 . ?
C63 H63B 0.9900 . ?
C63 C64 1.468(8) . ?
C64 H64A 0.9800 . ?
C64 H64B 0.9800 . ?
C64 H64C 0.9800 . ?

loop_
_geom_torsion_atom_site_label_1
_geom_torsion_atom_site_label_2
_geom_torsion_atom_site_label_3
_geom_torsion_atom_site_label_4
_geom_torsion
_geom_torsion_site_symmetry_1
_geom_torsion_site_symmetry_2
_geom_torsion_site_symmetry_3
_geom_torsion_site_symmetry_4
_geom_torsion_publ_flag
O1S S1 C1S F1S -58.4(6) . . . . ?
O1S S1 C1S F2S 61.7(6) . . . . ?
O1S S1 C1S F3S -177.1(5) . . . . ?
O2S S1 C1S F1S 60.9(6) . . . . ?
O2S S1 C1S F2S -179.0(5) . . . . ?
O2S S1 C1S F3S -57.9(6) . . . . ?
O3S S1 C1S F1S 178.0(5) . . . . ?
O3S S1 C1S F2S -61.9(6) . . . . ?
O3S S1 C1S F3S 59.2(7) . . . . ?
O1 C4 C5 N2 14.1(5) . . . . ?
O1 C4 C5 C9 -161.6(3) . . . . ?
N1 C1 C2 C3 -161.0(4) . . . . ?
N1 C1 C2 C30 19.8(6) . . . . ?
N1 C1 C6 C7 8.6(5) . . . . ?
N1 C1 C6 C26 140.4(6) . . . . ?
N1 C1 C6 C28 -100.1(5) . . . . ?
N1 C1 C6 C26B 105.1(6) . . . . ?
N1 C1 C6 C28B -138.2(6) . . . . ?
N1 C12 C13 C14 171.7(4) . . . . ?
N1 C12 C13 C18 -14.4(6) . . . . ?
N1 C12 C17 C16 -173.7(3) . . . . ?
N1 C12 C17 C21 8.9(5) . . . . ?
N2 C5 C9 C10 -7.8(4) . . . . ?
N2 C5 C9 C37 -126.7(4) . . . . ?
N2 C5 C9 C39 108.6(4) . . . . ?
N2 C43 C44 C45 176.1(4) . . . . ?
N2 C43 C44 C49 -7.7(6) . . . . ?
N2 C43 C48 C47 -175.8(3) . . . . ?
N2 C43 C48 C52 9.7(6) . . . . ?
C1 N1 C8 C7 -10.2(5) . . . . ?
C1 N1 C8 C24 109.7(4) . . . . ?
C1 N1 C8 C25 -128.1(4) . . . . ?
C1 N1 C12 C13 -115.2(4) . . . . ?
C1 N1 C12 C17 63.8(5) . . . . ?
C1 C2 C3 C4 -164.8(4) . . . . ?
C1 C2 C30 C31 65.5(5) . . . . ?
C1 C2 C30 C35 -122.1(4) . . . . ?
C1 C6 C7 C8 -15.3(6) . . . . ?
C1 C6 C26 C27 -57.1(10) . . . . ?
C1 C6 C28 C29 167.1(8) . . . . ?
C1 C6 C26B C27B 178.1(9) . . . . ?
C1 C6 C28B C29B 56.3(12) . . . . ?
C2 C1 C6 C7 -179.2(4) . . . . ?
C2 C1 C6 C26 -47.5(8) . . . . ?
C2 C1 C6 C28 72.0(6) . . . . ?
C2 C1 C6 C26B -82.8(7) . . . . ?
C2 C1 C6 C28B 34.0(8) . . . . ?
C2 C3 C4 O1 8.1(6) . . . . ?
C2 C3 C4 C5 -164.7(4) . . . . ?
C2 C30 C31 C32 168.1(4) . . . . ?
C2 C30 C35 C34 -169.4(4) . . . . ?
C3 C2 C30 C31 -113.8(4) . . . . ?
C3 C2 C30 C35 58.6(5) . . . . ?
C3 C4 C5 N2 -172.8(4) . . . . ?
C3 C4 C5 C9 11.6(6) . . . . ?
C4 C5 C9 C10 168.4(4) . . . . ?
C4 C5 C9 C37 49.5(5) . . . . ?
C4 C5 C9 C39 -75.3(5) . . . . ?
C5 N2 C11 C10 1.0(5) . . . . ?
C5 N2 C11 C41 120.3(5) . . . . ?
C5 N2 C11 C42 -118.9(5) . . . . ?
C5 N2 C43 C44 79.2(5) . . . . ?
C5 N2 C43 C48 -102.2(5) . . . . ?
C5 C9 C10 C11 8.4(5) . . . . ?
C5 C9 C37 C38 48.1(5) . . . . ?
C5 C9 C39 C40 179.0(4) . . . . ?
C6 C1 C2 C3 28.1(6) . . . . ?
C6 C1 C2 C30 -151.2(4) . . . . ?
C6 C7 C8 N1 15.5(5) . . . . ?
C6 C7 C8 C24 -105.9(5) . . . . ?
C6 C7 C8 C25 132.2(5) . . . . ?
C7 C6 C26 C27 70.4(9) . . . . ?
C7 C6 C28 C29 60.6(9) . . . . ?
C7 C6 C26B C27B -77.6(10) . . . . ?
C7 C6 C28B C29B -82.2(12) . . . . ?
C8 N1 C1 C2 -171.0(4) . . . . ?
C8 N1 C1 C6 1.1(5) . . . . ?
C8 N1 C12 C13 82.2(5) . . . . ?
C8 N1 C12 C17 -98.8(4) . . . . ?
C9 C10 C11 N2 -6.0(5) . . . . ?
C9 C10 C11 C41 -124.1(5) . . . . ?
C9 C10 C11 C42 114.0(5) . . . . ?
C10 C9 C37 C38 -66.7(5) . . . . ?
C10 C9 C39 C40 -68.3(5) . . . . ?
C11 N2 C5 C4 -171.8(4) . . . . ?
C11 N2 C5 C9 4.4(5) . . . . ?
C11 N2 C43 C44 -90.2(5) . . . . ?
C11 N2 C43 C48 88.5(5) . . . . ?
C12 N1 C1 C2 24.7(6) . . . . ?
C12 N1 C1 C6 -163.2(4) . . . . ?
C12 N1 C8 C7 153.6(4) . . . . ?
C12 N1 C8 C24 -86.4(5) . . . . ?
C12 N1 C8 C25 35.8(5) . . . . ?
C12 C13 C14 C15 3.9(6) . . . . ?
C12 C13 C18 C19 142.0(4) . . . . ?
C12 C13 C18 C20 -98.1(5) . . . . ?
C12 C17 C21 C22 120.6(4) . . . . ?
C12 C17 C21 C23 -116.5(4) . . . . ?
C13 C12 C17 C16 5.4(6) . . . . ?
C13 C12 C17 C21 -172.0(4) . . . . ?
C13 C14 C15 C16 1.5(7) . . . . ?
C14 C13 C18 C19 -44.1(5) . . . . ?
C14 C13 C18 C20 75.8(5) . . . . ?
C14 C15 C16 C17 -3.6(7) . . . . ?
C15 C16 C17 C12 0.2(6) . . . . ?
C15 C16 C17 C21 177.8(4) . . . . ?
C16 C17 C21 C22 -56.9(5) . . . . ?
C16 C17 C21 C23 66.1(5) . . . . ?
C17 C12 C13 C14 -7.3(6) . . . . ?
C17 C12 C13 C18 166.5(4) . . . . ?
C18 C13 C14 C15 -170.5(4) . . . . ?
C30 C2 C3 C4 14.5(6) . . . . ?
C30 C31 C32 C33 2.2(7) . . . . ?
C31 C30 C35 C34 3.2(6) . . . . ?
C31 C32 C33 C34 1.6(7) . . . . ?
C32 C33 C34 C35 -2.9(7) . . . . ?
C33 C34 C35 C30 0.5(6) . . . . ?
C35 C30 C31 C32 -4.5(6) . . . . ?
C36 O1 C4 C3 67.6(5) . . . . ?
C36 O1 C4 C5 -119.1(4) . . . . ?
C37 C9 C10 C11 128.6(4) . . . . ?
C37 C9 C39 C40 53.9(5) . . . . ?
C39 C9 C10 C11 -108.4(4) . . . . ?
C39 C9 C37 C38 171.8(4) . . . . ?
C43 N2 C5 C4 18.4(6) . . . . ?
C43 N2 C5 C9 -165.4(4) . . . . ?
C43 N2 C11 C10 171.5(4) . . . . ?
C43 N2 C11 C41 -69.3(6) . . . . ?
C43 N2 C11 C42 51.6(6) . . . . ?
C43 C44 C45 C46 0.7(7) . . . . ?
C43 C44 C49 C50 -104.9(5) . . . . ?
C43 C44 C49 C51 131.4(5) . . . . ?
C43 C48 C52 C53 113.9(5) . . . . ?
C43 C48 C52 C54 -125.0(5) . . . . ?
C44 C43 C48 C47 2.8(6) . . . . ?
C44 C43 C48 C52 -171.7(4) . . . . ?
C44 C45 C46 C47 0.7(7) . . . . ?
C45 C44 C49 C50 71.2(5) . . . . ?
C45 C44 C49 C51 -52.4(6) . . . . ?
C45 C46 C47 C48 -0.3(7) . . . . ?
C46 C47 C48 C43 -1.3(6) . . . . ?
C46 C47 C48 C52 173.5(4) . . . . ?
C47 C48 C52 C53 -60.5(5) . . . . ?
C47 C48 C52 C54 60.6(6) . . . . ?
C48 C43 C44 C45 -2.5(6) . . . . ?
C48 C43 C44 C49 173.7(4) . . . . ?
C49 C44 C45 C46 -175.7(4) . . . . ?
C26 C6 C7 C8 -153.3(6) . . . . ?
C26 C6 C28 C29 -61.6(10) . . . . ?
C28 C6 C7 C8 88.3(6) . . . . ?
C28 C6 C26 C27 -172.4(8) . . . . ?
C26B C6 C7 C8 -119.4(6) . . . . ?
C26B C6 C28B C29B 171.6(11) . . . . ?
C28B C6 C7 C8 128.5(7) . . . . ?
C28B C6 C26B C27B 51.7(12) . . . . ?
C61 O61 C63 C64 175.9 . . . . ?
C63 O61 C61 C62 -176.9 . . . . ?

loop_
_exptl_oxdiff_crystal_face_indexfrac_h
_exptl_oxdiff_crystal_face_indexfrac_k
_exptl_oxdiff_crystal_face_indexfrac_l
_exptl_oxdiff_crystal_face_x
_exptl_oxdiff_crystal_face_y
_exptl_oxdiff_crystal_face_z
0.0005 -0.0002 0.9995 0.0155 -0.0022 0.0095
-0.0005 0.0002 -0.9995 -0.0155 0.0022 -0.0095
-0.9995 0.0002 1.0014 -0.0027 -0.0358 0.0245
0.9995 -0.0002 -1.0014 0.0027 0.0358 -0.0245
0.0013 0.9989 2.0010 0.0140 0.0195 0.0521
-1.0011 -1.9981 -1.0015 0.0002 -0.0792 -0.0607
0.9992 -0.9996 -1.0034 0.0197 0.0119 -0.0576
